data_7133070
loop_
_publ_author_name
'Hirano, Junichiro'
'Miyoshi, Sayaka'
'Yashima, Eiji'
'Ikai, Tomoyuki'
'Shinokubo, Hiroshi'
'Fukui, Norihito'

_publ_section_title
;
 Synthesis of sterically congested double helicene by alkyne
 cycloisomerization.
;
_journal_issue 47
_journal_name_full 'Chemical communications (Cambridge, England)'
_journal_page_first 6035
_journal_page_last 6038
_journal_paper_doi 10.1039/d4cc01573h
_journal_volume 60
_journal_year 2024
_chemical_formula_moiety 'C H Cl3, C106 H96 O4'
_chemical_formula_sum 'C107 H97 Cl3 O4'
_chemical_formula_weight 1553.19
_space_group_crystal_system triclinic
_space_group_IT_number 2
_space_group_name_Hall '-P 1'
_space_group_name_H-M_alt 'P -1'
_atom_sites_solution_hydrogens geom
_atom_sites_solution_primary dual
_audit_creation_date 2024-03-14
_audit_creation_method
;
Olex2 1.5
(compiled 2023.08.24 svn.re1ec1418 for OlexSys, GUI svn.r6817)
;
_audit_update_record
;
2024-04-05 deposited with the CCDC.	2024-05-17 downloaded from the CCDC.
;
_cell_angle_alpha 92.731(2)
_cell_angle_beta 92.591(2)
_cell_angle_gamma 108.886(2)
_cell_formula_units_Z 2
_cell_length_a 10.8817(3)
_cell_length_b 15.6992(4)
_cell_length_c 25.2074(6)
_cell_measurement_reflns_used 8739
_cell_measurement_temperature 93
_cell_measurement_theta_max 30.2970
_cell_measurement_theta_min 2.1500
_cell_volume 4061.44(19)
_computing_cell_refinement 'CrysAlisPro 1.171.42.49 (Rigaku OD, 2022)'
_computing_data_collection 'CrysAlisPro 1.171.42.49 (Rigaku OD, 2022)'
_computing_data_reduction 'CrysAlisPro 1.171.42.49 (Rigaku OD, 2022)'
_computing_molecular_graphics 'Olex2 1.5 (Dolomanov et al., 2009)'
_computing_publication_material 'Olex2 1.5 (Dolomanov et al., 2009)'
_computing_structure_refinement 'SHELXL 2018/3 (Sheldrick, 2015)'
_computing_structure_solution 'SHELXT 2018/2 (Sheldrick, 2018)'
_diffrn_ambient_temperature 93
_diffrn_detector 'CCD plate'
_diffrn_detector_type 'Rigaku Saturn-N'
_diffrn_measured_fraction_theta_full 0.973
_diffrn_measured_fraction_theta_max 0.834
_diffrn_measurement_details
;
List of Runs (angles in degrees, time in seconds):

  # Type    Start    End  Width  t~exp~   \w     \q     \k     \f   Frames
#--------------------------------------------------------------------------
  1  \w   -110.00  70.00   0.50   10.00    --  -20.00  45.00   0.00  360
  2  \w   -110.00  70.00   0.50   10.00    --  -20.00  45.00  90.00  360
;
_diffrn_measurement_device 'abstract diffractometer'
_diffrn_measurement_device_type 'dtrek-CrysAlisPro-abstract goniometer imported rigaku-d*trek images'
_diffrn_measurement_method '\w scans'
_diffrn_orient_matrix_type 'CrysAlisPro convention (1999,Acta A55,543-557)'
_diffrn_orient_matrix_UB_11 -0.0544611000
_diffrn_orient_matrix_UB_12 0.0013762000
_diffrn_orient_matrix_UB_13 -0.0160659000
_diffrn_orient_matrix_UB_21 -0.0075633000
_diffrn_orient_matrix_UB_22 -0.0435704000
_diffrn_orient_matrix_UB_23 -0.0116489000
_diffrn_orient_matrix_UB_31 -0.0417431000
_diffrn_orient_matrix_UB_32 -0.0197456000
_diffrn_orient_matrix_UB_33 0.0200762000
_diffrn_radiation_monochromator graphite
_diffrn_radiation_probe x-ray
_diffrn_radiation_type 'Mo K\a'
_diffrn_radiation_wavelength 0.71073
_diffrn_reflns_av_R_equivalents 0.0622
_diffrn_reflns_av_unetI/netI 0.1389
_diffrn_reflns_Laue_measured_fraction_full 0.973
_diffrn_reflns_Laue_measured_fraction_max 0.834
_diffrn_reflns_limit_h_max 15
_diffrn_reflns_limit_h_min -15
_diffrn_reflns_limit_k_max 20
_diffrn_reflns_limit_k_min -22
_diffrn_reflns_limit_l_max 25
_diffrn_reflns_limit_l_min -35
_diffrn_reflns_number 37650
_diffrn_reflns_point_group_measured_fraction_full 0.973
_diffrn_reflns_point_group_measured_fraction_max 0.834
_diffrn_reflns_theta_full 26.000
_diffrn_reflns_theta_max 30.931
_diffrn_reflns_theta_min 2.093
_diffrn_source 'fine-focus sealed X-ray tube'
_diffrn_source_target Mo
_diffrn_source_type 'Enhance (Mo) X-ray Source'
_exptl_absorpt_coefficient_mu 0.170
_exptl_absorpt_correction_T_max 1.00000
_exptl_absorpt_correction_T_min 0.63851
_exptl_absorpt_correction_type multi-scan
_exptl_absorpt_process_details
;
CrysAlisPro 1.171.42.49 (Rigaku Oxford Diffraction, 2022)
Empirical absorption correction using spherical harmonics,
implemented in SCALE3 ABSPACK scaling algorithm.
;
_exptl_crystal_colour yellow
_exptl_crystal_colour_primary yellow
_exptl_crystal_density_diffrn 1.270
_exptl_crystal_description block
_exptl_crystal_F_000 1644
_exptl_crystal_size_max 0.469
_exptl_crystal_size_mid 0.406
_exptl_crystal_size_min 0.157
_refine_diff_density_max 0.702
_refine_diff_density_min -0.531
_refine_diff_density_rms 0.074
_refine_ls_extinction_method none
_refine_ls_goodness_of_fit_ref 1.005
_refine_ls_hydrogen_treatment constr
_refine_ls_matrix_type full
_refine_ls_number_parameters 1039
_refine_ls_number_reflns 21468
_refine_ls_number_restraints 0
_refine_ls_restrained_S_all 1.005
_refine_ls_R_factor_all 0.1577
_refine_ls_R_factor_gt 0.0739
_refine_ls_shift/su_max 0.001
_refine_ls_shift/su_mean 0.000
_refine_ls_structure_factor_coef Fsqd
_refine_ls_weighting_details 'w=1/[\s^2^(Fo^2^)+(0.0744P)^2^] where P=(Fo^2^+2Fc^2^)/3'
_refine_ls_weighting_scheme calc
_refine_ls_wR_factor_gt 0.1584
_refine_ls_wR_factor_ref 0.2077
_reflns_Friedel_coverage 0.000
_reflns_number_gt 10884
_reflns_number_total 21468
_reflns_threshold_expression 'I > 2\s(I)'
_cod_data_source_file d4cc01573h2.cif
_cod_data_source_block 20240312_hj_autored
_cod_depositor_comments 'Adding full bibliography for 7133070.cif.'
_cod_database_code 7133070
_shelx_shelxl_version_number 2018/3
_shelx_space_group_comment
;
The symmetry employed for this shelxl refinement is uniquely defined
by the following loop, which should always be used as a source of
symmetry information in preference to the above space-group names.
They are only intended as comments.
;
_shelx_estimated_absorpt_t_max 0.974
_shelx_estimated_absorpt_t_min 0.924
_olex2_refinement_description
;
1. Fixed Uiso
 At 1.2 times of:
  All C(H) groups, All C(H,H) groups
 At 1.5 times of:
  All C(H,H,H) groups
2.a Ternary CH refined with riding coordinates:
 C107(H107)
2.b Secondary CH2 refined with riding coordinates:
 C101(H10A,H10B), C102(H10C,H10D), C103(H10E,H10F), C49(H49A,H49B), C50(H50A,
 H50B), C23(H23A,H23B), C76(H76A,H76B), C75(H75A,H75B), C51(H51A,H51B),
 C77(H77A,H77B), C24(H24A,H24B), C25(H25A,H25B)
2.c Aromatic/amide H refined with riding coordinates:
 C57(H57), C97(H97), C65(H65), C95(H95), C91(H91), C86(H86), C63(H63),
 C56(H56), C61(H61), C19(H19), C5(H5), C43(H43), C82(H82), C31(H31), C87(H87),
 C69(H69), C30(H30), C89(H89), C17(H17), C83(H83), C13(H13), C62(H62), C45(H45),
  C39(H39), C4(H4), C60(H60), C88(H88), C11(H11), C71(H71), C8(H8), C34(H34),
 C37(H37), C9(H9), C10(H10), C35(H35), C36(H36)
2.d Idealised Me refined as rotating group:
 C99(H99A,H99B,H99C), C22(H22A,H22B,H22C), C73(H73A,H73B,H73C), C47(H47A,H47B,
 H47C), C100(H10G,H10H,H10I), C48(H48A,H48B,H48C), C21(H21A,H21B,H21C),
 C104(H10J,H10K,H10L), C74(H74A,H74B,H74C), C52(H52A,H52B,H52C), C78(H78A,H78B,
 H78C), C26(H26A,H26B,H26C)
;
_olex2_submission_special_instructions 'No special instructions were received'
_oxdiff_exptl_absorpt_empirical_details
;
Empirical correction (ABSPACK) includes:
- Absorption correction using spherical harmonics
- Frame scaling
- Detector area scaling
;
_oxdiff_exptl_absorpt_empirical_full_max 2.949
_oxdiff_exptl_absorpt_empirical_full_min 0.432

loop_
_space_group_symop_operation_xyz
'x, y, z'
'-x, -y, -z'

loop_
_atom_site_label
_atom_site_type_symbol
_atom_site_fract_x
_atom_site_fract_y
_atom_site_fract_z
_atom_site_U_iso_or_equiv
_atom_site_adp_type
_atom_site_occupancy
_atom_site_site_symmetry_order
_atom_site_calc_flag
_atom_site_refinement_flags_posn
_atom_site_refinement_flags_adp
_atom_site_refinement_flags_occupancy
_atom_site_disorder_assembly
_atom_site_disorder_group
Cl2 Cl -0.00182(7) 0.32579(5) 0.54103(3) 0.0381(2) Uani 1 1 d . . . . .
Cl3 Cl 0.14289(9) 0.30391(6) 0.45024(4) 0.0479(3) Uani 1 1 d . . . . .
Cl1 Cl -0.01463(9) 0.41880(7) 0.44593(4) 0.0560(3) Uani 1 1 d . . . . .
O2 O 1.38693(18) 0.87929(12) 0.88018(8) 0.0275(5) Uani 1 1 d . . . . .
O4 O 0.35692(18) 0.51678(12) 0.54655(8) 0.0271(5) Uani 1 1 d . . . . .
O1 O 0.51751(18) 1.04457(13) 0.63909(8) 0.0305(5) Uani 1 1 d . . . . .
O3 O 0.70655(19) 0.54761(13) 0.98626(8) 0.0319(5) Uani 1 1 d . . . . .
C64 C 0.1499(2) 0.45733(17) 0.75764(12) 0.0214(6) Uani 1 1 d . . . . .
C58 C 0.3269(2) 0.57178(17) 0.71809(11) 0.0209(6) Uani 1 1 d . . . . .
C53 C 0.4179(2) 0.55731(16) 0.75543(11) 0.0178(6) Uani 1 1 d . . . . .
C54 C 0.5542(2) 0.60223(16) 0.74950(11) 0.0180(6) Uani 1 1 d . . . . .
C59 C 0.1927(2) 0.51308(17) 0.71536(12) 0.0224(6) Uani 1 1 d . . . . .
C57 C 0.3693(2) 0.64669(17) 0.68666(11) 0.0220(6) Uani 1 1 d . . . . .
H57 H 0.310505 0.657242 0.662008 0.026 Uiso 1 1 calc R U . . .
C44 C 1.3247(3) 0.90858(18) 0.83945(12) 0.0241(6) Uani 1 1 d . . . . .
C96 C 0.4172(3) 0.48982(18) 0.58866(11) 0.0217(6) Uani 1 1 d . . . . .
C84 C 0.7306(2) 0.45615(17) 0.80934(11) 0.0205(6) Uani 1 1 d . . . . .
C90 C 0.6310(2) 0.29596(17) 0.77996(11) 0.0206(6) Uani 1 1 d . . . . .
C33 C 1.0288(3) 1.01967(17) 0.60673(12) 0.0234(6) Uani 1 1 d . . . . .
C85 C 0.7126(2) 0.36173(17) 0.81684(11) 0.0196(6) Uani 1 1 d . . . . .
C97 C 0.5472(3) 0.52641(17) 0.60440(11) 0.0215(6) Uani 1 1 d . . . . .
H97 H 0.601315 0.570115 0.584588 0.026 Uiso 1 1 calc R U . . .
C105 C 0.7231(2) 0.74393(16) 0.73300(11) 0.0191(6) Uani 1 1 d . . . . .
C65 C 0.2396(2) 0.46113(17) 0.80132(12) 0.0210(6) Uani 1 1 d . . . . .
H65 H 0.207935 0.431030 0.831297 0.025 Uiso 1 1 calc R U . . .
C1 C 0.9513(2) 0.97709(17) 0.81268(11) 0.0196(6) Uani 1 1 d . . . . .
C95 C 0.3375(2) 0.42060(17) 0.61711(11) 0.0223(6) Uani 1 1 d . . . . .
H95 H 0.250797 0.392896 0.605224 0.027 Uiso 1 1 calc R U . . .
C12 C 1.0275(2) 1.14218(18) 0.87610(12) 0.0240(6) Uani 1 1 d . . . . .
C92 C 0.5726(2) 0.41109(17) 0.73149(11) 0.0197(6) Uani 1 1 d . . . . .
C98 C 0.5992(2) 0.49924(17) 0.64943(11) 0.0198(6) Uani 1 1 d . . . . .
C32 C 0.9468(2) 0.95170(17) 0.63887(12) 0.0218(6) Uani 1 1 d . . . . .
C6 C 0.9975(2) 0.97992(18) 0.86620(12) 0.0233(6) Uani 1 1 d . . . . .
C40 C 1.1291(2) 0.98213(17) 0.70684(12) 0.0224(6) Uani 1 1 d . . . . .
C79 C 0.6470(2) 0.47887(16) 0.77261(11) 0.0188(6) Uani 1 1 d . . . . .
C66 C 0.3691(2) 0.50662(17) 0.80132(11) 0.0193(6) Uani 1 1 d . . . . .
C80 C 0.6548(2) 0.57242(17) 0.77272(11) 0.0188(6) Uani 1 1 d . . . . .
C20 C 0.8456(2) 1.10091(17) 0.70647(12) 0.0214(6) Uani 1 1 d . . . . .
C81 C 0.7696(2) 0.63990(17) 0.79383(11) 0.0210(6) Uani 1 1 d . . . . .
C91 C 0.5700(2) 0.32403(17) 0.73569(12) 0.0222(6) Uani 1 1 d . . . . .
H91 H 0.526724 0.281122 0.708569 0.027 Uiso 1 1 calc R U . . .
C86 C 0.7712(3) 0.33429(18) 0.86122(12) 0.0241(6) Uani 1 1 d . . . . .
H86 H 0.825132 0.377487 0.886061 0.029 Uiso 1 1 calc R U . . .
C106 C 0.7949(2) 0.73173(17) 0.77808(11) 0.0194(6) Uani 1 1 d . . . . .
C2 C 0.9162(2) 0.89330(17) 0.78167(11) 0.0201(6) Uani 1 1 d . . . . .
C63 C 0.0192(3) 0.39939(18) 0.75499(12) 0.0252(7) Uani 1 1 d . . . . .
H63 H -0.011538 0.365234 0.783681 0.030 Uiso 1 1 calc R U . . .
C56 C 0.4944(3) 0.70388(17) 0.69166(11) 0.0224(6) Uani 1 1 d . . . . .
H56 H 0.516189 0.757747 0.674826 0.027 Uiso 1 1 calc R U . . .
C94 C 0.3854(2) 0.39284(17) 0.66247(11) 0.0202(6) Uani 1 1 d . . . . .
C72 C 0.4647(2) 0.43789(17) 0.87490(11) 0.0212(6) Uani 1 1 d . . . . .
C7 C 1.0438(3) 1.06504(18) 0.89828(12) 0.0239(6) Uani 1 1 d . . . . .
C93 C 0.5179(2) 0.43525(17) 0.68104(11) 0.0198(6) Uani 1 1 d . . . . .
C14 C 0.9183(2) 1.05419(17) 0.79431(12) 0.0213(6) Uani 1 1 d . . . . .
C55 C 0.5917(2) 0.68240(17) 0.72212(11) 0.0202(6) Uani 1 1 d . . . . .
C15 C 0.8182(2) 1.04587(17) 0.74945(12) 0.0212(6) Uani 1 1 d . . . . .
C101 C 0.4332(3) 0.59666(18) 0.52220(12) 0.0262(7) Uani 1 1 d . . . . .
H10A H 0.506405 0.585703 0.506049 0.031 Uiso 1 1 calc R U . . .
H10B H 0.466890 0.646273 0.549029 0.031 Uiso 1 1 calc R U . . .
C99 C 0.7443(2) 0.54164(18) 0.66209(12) 0.0232(6) Uani 1 1 d . . . . .
H99A H 0.789004 0.542890 0.630020 0.035 Uiso 1 1 calc R U . . .
H99B H 0.773206 0.506806 0.687098 0.035 Uiso 1 1 calc R U . . .
H99C H 0.762689 0.602102 0.677188 0.035 Uiso 1 1 calc R U . . .
C61 C -0.0176(3) 0.44453(18) 0.66822(12) 0.0261(7) Uani 1 1 d . . . . .
H61 H -0.071868 0.437787 0.637635 0.031 Uiso 1 1 calc R U . . .
C19 C 0.7471(3) 1.09863(18) 0.66901(12) 0.0255(7) Uani 1 1 d . . . . .
H19 H 0.766126 1.134768 0.640306 0.031 Uiso 1 1 calc R U . . .
C41 C 1.1928(2) 0.95560(18) 0.75406(11) 0.0215(6) Uani 1 1 d . . . . .
C68 C 0.5197(3) 0.60074(18) 0.87742(12) 0.0233(6) Uani 1 1 d . . . . .
C5 C 0.9836(3) 0.89662(18) 0.88952(12) 0.0246(6) Uani 1 1 d . . . . .
H5 H 1.018137 0.897185 0.924010 0.029 Uiso 1 1 calc R U . . .
C43 C 1.3281(3) 0.99727(18) 0.83582(12) 0.0247(7) Uani 1 1 d . . . . .
H43 H 1.374482 1.041044 0.862020 0.030 Uiso 1 1 calc R U . . .
C82 C 0.8616(2) 0.61381(17) 0.82440(11) 0.0227(6) Uani 1 1 d . . . . .
H82 H 0.939046 0.657088 0.837563 0.027 Uiso 1 1 calc R U . . .
C28 C 0.8983(2) 0.88708(17) 0.72432(11) 0.0200(6) Uani 1 1 d . . . . .
C102 C 0.3494(3) 0.62058(19) 0.48064(12) 0.0270(7) Uani 1 1 d . . . . .
H10C H 0.280554 0.636336 0.497499 0.032 Uiso 1 1 calc R U . . .
H10D H 0.309156 0.568616 0.455923 0.032 Uiso 1 1 calc R U . . .
C31 C 0.8264(2) 0.88893(17) 0.61731(12) 0.0232(6) Uani 1 1 d . . . . .
H31 H 0.796321 0.894117 0.582895 0.028 Uiso 1 1 calc R U . . .
C87 C 0.7490(3) 0.24403(18) 0.86788(12) 0.0264(7) Uani 1 1 d . . . . .
H87 H 0.786659 0.226535 0.897477 0.032 Uiso 1 1 calc R U . . .
C67 C 0.4541(2) 0.51521(17) 0.85144(12) 0.0224(6) Uani 1 1 d . . . . .
C69 C 0.6012(3) 0.60850(18) 0.92225(12) 0.0250(7) Uani 1 1 d . . . . .
H69 H 0.645666 0.665349 0.938430 0.030 Uiso 1 1 calc R U . . .
C30 C 0.7544(3) 0.82118(17) 0.64643(12) 0.0235(6) Uani 1 1 d . . . . .
H30 H 0.682751 0.776162 0.630004 0.028 Uiso 1 1 calc R U . . .
C89 C 0.6135(3) 0.20361(18) 0.78652(12) 0.0255(7) Uani 1 1 d . . . . .
H89 H 0.563539 0.159841 0.761042 0.031 Uiso 1 1 calc R U . . .
C17 C 0.5915(3) 0.98931(18) 0.71631(12) 0.0252(7) Uani 1 1 d . . . . .
H17 H 0.506284 0.952381 0.719499 0.030 Uiso 1 1 calc R U . . .
C83 C 0.8378(2) 0.52543(18) 0.83486(12) 0.0237(6) Uani 1 1 d . . . . .
H83 H 0.893198 0.510586 0.859206 0.028 Uiso 1 1 calc R U . . .
C29 C 0.7871(2) 0.81849(17) 0.70099(12) 0.0210(6) Uani 1 1 d . . . . .
C42 C 1.2632(2) 1.02111(17) 0.79354(12) 0.0215(6) Uani 1 1 d . . . . .
C38 C 1.1611(3) 1.06100(18) 0.62426(12) 0.0253(7) Uani 1 1 d . . . . .
C13 C 0.9584(2) 1.13228(17) 0.82556(12) 0.0234(6) Uani 1 1 d . . . . .
H13 H 0.939753 1.181975 0.813312 0.028 Uiso 1 1 calc R U . . .
C3 C 0.8826(2) 0.81087(17) 0.80713(11) 0.0211(6) Uani 1 1 d . . . . .
C103 C 0.4285(3) 0.69961(19) 0.45015(12) 0.0284(7) Uani 1 1 d . . . . .
H10E H 0.467309 0.751578 0.475010 0.034 Uiso 1 1 calc R U . . .
H10F H 0.498551 0.684078 0.434241 0.034 Uiso 1 1 calc R U . . .
C62 C -0.0622(2) 0.39267(18) 0.71142(12) 0.0262(7) Uani 1 1 d . . . . .
H62 H -0.147522 0.353689 0.710265 0.031 Uiso 1 1 calc R U . . .
C45 C 1.2571(2) 0.84364(18) 0.80000(12) 0.0261(7) Uani 1 1 d . . . . .
H45 H 1.255730 0.784401 0.802345 0.031 Uiso 1 1 calc R U . . .
C18 C 0.6203(3) 1.04281(18) 0.67398(12) 0.0254(7) Uani 1 1 d . . . . .
C39 C 1.2090(3) 1.03520(18) 0.67248(12) 0.0253(7) Uani 1 1 d . . . . .
H39 H 1.298275 1.055366 0.680858 0.030 Uiso 1 1 calc R U . . .
C16 C 0.6886(3) 0.98970(17) 0.75466(12) 0.0231(6) Uani 1 1 d . . . . .
C4 C 0.9205(2) 0.81608(18) 0.86206(12) 0.0230(6) Uani 1 1 d . . . . .
H4 H 0.901790 0.763235 0.879833 0.028 Uiso 1 1 calc R U . . .
C46 C 1.1914(2) 0.86558(18) 0.75703(12) 0.0238(6) Uani 1 1 d . . . . .
C22 C 0.6499(3) 0.93085(18) 0.80062(12) 0.0265(7) Uani 1 1 d . . . . .
H22A H 0.558800 0.918210 0.805221 0.040 Uiso 1 1 calc R U . . .
H22B H 0.699233 0.961522 0.832479 0.040 Uiso 1 1 calc R U . . .
H22C H 0.667123 0.875308 0.793455 0.040 Uiso 1 1 calc R U . . .
C27 C 0.9900(2) 0.94374(17) 0.69113(12) 0.0204(6) Uani 1 1 d . . . . .
C60 C 0.1063(3) 0.50538(18) 0.67104(12) 0.0253(7) Uani 1 1 d . . . . .
H60 H 0.133431 0.542107 0.643048 0.030 Uiso 1 1 calc R U . . .
C88 C 0.6697(3) 0.17852(18) 0.83012(13) 0.0279(7) Uani 1 1 d . . . . .
H88 H 0.655240 0.117697 0.834728 0.034 Uiso 1 1 calc R U . . .
C73 C 0.3943(2) 0.34319(17) 0.85252(12) 0.0248(7) Uani 1 1 d . . . . .
H73A H 0.309594 0.322107 0.866293 0.037 Uiso 1 1 calc R U . . .
H73B H 0.442929 0.304598 0.862563 0.037 Uiso 1 1 calc R U . . .
H73C H 0.385345 0.342387 0.814423 0.037 Uiso 1 1 calc R U . . .
C49 C 1.4665(3) 0.94601(19) 0.91847(12) 0.0301(7) Uani 1 1 d . . . . .
H49A H 1.414036 0.975702 0.937142 0.036 Uiso 1 1 calc R U . . .
H49B H 1.532495 0.991167 0.900993 0.036 Uiso 1 1 calc R U . . .
C11 C 1.0701(3) 1.22544(19) 0.90658(12) 0.0290(7) Uani 1 1 d . . . . .
H11 H 1.057016 1.275802 0.892559 0.035 Uiso 1 1 calc R U . . .
C50 C 1.5300(3) 0.90027(19) 0.95723(12) 0.0308(7) Uani 1 1 d . . . . .
H50A H 1.593279 0.945987 0.980659 0.037 Uiso 1 1 calc R U . . .
H50B H 1.576370 0.866994 0.937605 0.037 Uiso 1 1 calc R U . . .
C71 C 0.5463(3) 0.44791(19) 0.92077(12) 0.0251(7) Uani 1 1 d . . . . .
H71 H 0.552920 0.396902 0.936331 0.030 Uiso 1 1 calc R U . . .
C8 C 1.1057(3) 1.07503(19) 0.94956(12) 0.0289(7) Uani 1 1 d . . . . .
H8 H 1.117891 1.025171 0.964598 0.035 Uiso 1 1 calc R U . . .
C47 C 1.1217(3) 0.79227(18) 0.71490(12) 0.0286(7) Uani 1 1 d . . . . .
H47A H 1.159905 0.745071 0.715337 0.043 Uiso 1 1 calc R U . . .
H47B H 1.129461 0.816890 0.680596 0.043 Uiso 1 1 calc R U . . .
H47C H 1.031423 0.768176 0.721943 0.043 Uiso 1 1 calc R U . . .
C34 C 0.9809(3) 1.04848(18) 0.56049(12) 0.0281(7) Uani 1 1 d . . . . .
H34 H 0.893741 1.022760 0.548838 0.034 Uiso 1 1 calc R U . . .
C100 C 0.2913(2) 0.32108(17) 0.69180(12) 0.0249(7) Uani 1 1 d . . . . .
H10G H 0.298729 0.263331 0.681637 0.037 Uiso 1 1 calc R U . . .
H10H H 0.204132 0.320315 0.683036 0.037 Uiso 1 1 calc R U . . .
H10I H 0.310954 0.333841 0.729431 0.037 Uiso 1 1 calc R U . . .
C48 C 1.2691(3) 1.11895(17) 0.79269(12) 0.0267(7) Uani 1 1 d . . . . .
H48A H 1.328947 1.148531 0.767233 0.040 Uiso 1 1 calc R U . . .
H48B H 1.298008 1.148634 0.827371 0.040 Uiso 1 1 calc R U . . .
H48C H 1.184196 1.121579 0.782934 0.040 Uiso 1 1 calc R U . . .
C21 C 0.9814(3) 1.16548(18) 0.69977(12) 0.0256(7) Uani 1 1 d . . . . .
H21A H 0.999425 1.216815 0.724714 0.038 Uiso 1 1 calc R U . . .
H21B H 0.986531 1.185086 0.664201 0.038 Uiso 1 1 calc R U . . .
H21C H 1.044068 1.135312 0.706173 0.038 Uiso 1 1 calc R U . . .
C70 C 0.6178(3) 0.5329(2) 0.94351(12) 0.0279(7) Uani 1 1 d . . . . .
C37 C 1.2432(3) 1.12665(19) 0.59331(12) 0.0295(7) Uani 1 1 d . . . . .
H37 H 1.331305 1.151835 0.603521 0.035 Uiso 1 1 calc R U . . .
C9 C 1.1484(3) 1.1576(2) 0.97767(13) 0.0344(8) Uani 1 1 d . . . . .
H9 H 1.189983 1.162916 1.011309 0.041 Uiso 1 1 calc R U . . .
C10 C 1.1303(3) 1.2336(2) 0.95647(13) 0.0341(8) Uani 1 1 d . . . . .
H10 H 1.158737 1.288996 0.975930 0.041 Uiso 1 1 calc R U . . .
C104 C 0.3478(3) 0.7250(2) 0.40674(13) 0.0332(8) Uani 1 1 d . . . . .
H10J H 0.312140 0.674691 0.381100 0.050 Uiso 1 1 calc R U . . .
H10K H 0.401998 0.775612 0.389502 0.050 Uiso 1 1 calc R U . . .
H10L H 0.278291 0.740585 0.422188 0.050 Uiso 1 1 calc R U . . .
C35 C 1.0630(3) 1.11486(19) 0.53230(13) 0.0313(7) Uani 1 1 d . . . . .
H35 H 1.030116 1.134008 0.502098 0.038 Uiso 1 1 calc R U . . .
C23 C 0.5254(3) 1.0175(2) 0.58487(13) 0.0379(8) Uani 1 1 d . . . . .
H23A H 0.612258 1.048184 0.574002 0.045 Uiso 1 1 calc R U . . .
H23B H 0.464391 1.035770 0.562714 0.045 Uiso 1 1 calc R U . . .
C36 C 1.1937(3) 1.1532(2) 0.54857(13) 0.0333(8) Uani 1 1 d . . . . .
H36 H 1.247993 1.197178 0.528955 0.040 Uiso 1 1 calc R U . . .
C74 C 0.5029(3) 0.68691(18) 0.85808(12) 0.0289(7) Uani 1 1 d . . . . .
H74A H 0.574704 0.716760 0.837506 0.043 Uiso 1 1 calc R U . . .
H74B H 0.500320 0.726059 0.888138 0.043 Uiso 1 1 calc R U . . .
H74C H 0.423119 0.672260 0.836384 0.043 Uiso 1 1 calc R U . . .
C76 C 0.8200(3) 0.4972(2) 1.05492(13) 0.0391(8) Uani 1 1 d . . . . .
H76A H 0.793619 0.535164 1.080363 0.047 Uiso 1 1 calc R U . . .
H76B H 0.903541 0.532351 1.042799 0.047 Uiso 1 1 calc R U . . .
C75 C 0.7214(3) 0.4688(2) 1.00836(13) 0.0346(8) Uani 1 1 d . . . . .
H75A H 0.750070 0.434219 0.981600 0.042 Uiso 1 1 calc R U . . .
H75B H 0.638646 0.431068 1.019818 0.042 Uiso 1 1 calc R U . . .
C51 C 1.4336(3) 0.8361(2) 0.99069(14) 0.0381(8) Uani 1 1 d . . . . .
H51A H 1.371126 0.789743 0.967332 0.046 Uiso 1 1 calc R U . . .
H51B H 1.386360 0.869091 1.009968 0.046 Uiso 1 1 calc R U . . .
C77 C 0.8343(3) 0.4159(2) 1.08227(14) 0.0422(9) Uani 1 1 d . . . . .
H77A H 0.879462 0.436630 1.116920 0.051 Uiso 1 1 calc R U . . .
H77B H 0.748156 0.375278 1.088032 0.051 Uiso 1 1 calc R U . . .
C52 C 1.4986(3) 0.7913(2) 1.03019(14) 0.0428(9) Uani 1 1 d . . . . .
H52A H 1.541252 0.755564 1.011261 0.064 Uiso 1 1 calc R U . . .
H52B H 1.433979 0.753285 1.051153 0.064 Uiso 1 1 calc R U . . .
H52C H 1.561521 0.836812 1.053121 0.064 Uiso 1 1 calc R U . . .
C24 C 0.4961(3) 0.9170(2) 0.57597(15) 0.0428(9) Uani 1 1 d . . . . .
H24A H 0.560137 0.899705 0.596905 0.051 Uiso 1 1 calc R U . . .
H24B H 0.505670 0.903096 0.538793 0.051 Uiso 1 1 calc R U . . .
C107 C 0.0844(3) 0.3784(2) 0.48776(13) 0.0336(8) Uani 1 1 d . . . . .
H107 H 0.158854 0.429708 0.502191 0.040 Uiso 1 1 calc R U . . .
C25 C 0.3607(3) 0.8601(2) 0.59027(15) 0.0507(10) Uani 1 1 d . . . . .
H25A H 0.356142 0.797254 0.589143 0.061 Uiso 1 1 calc R U . . .
H25B H 0.348080 0.877605 0.626504 0.061 Uiso 1 1 calc R U . . .
C78 C 0.9071(3) 0.3629(3) 1.05200(15) 0.0504(10) Uani 1 1 d . . . . .
H78A H 0.865705 0.344090 1.017006 0.076 Uiso 1 1 calc R U . . .
H78B H 0.905927 0.310852 1.070703 0.076 Uiso 1 1 calc R U . . .
H78C H 0.995536 0.400521 1.049218 0.076 Uiso 1 1 calc R U . . .
C26 C 0.2515(3) 0.8686(3) 0.55417(16) 0.0573(11) Uani 1 1 d . . . . .
H26A H 0.261518 0.849518 0.518322 0.086 Uiso 1 1 calc R U . . .
H26B H 0.253948 0.930299 0.555565 0.086 Uiso 1 1 calc R U . . .
H26C H 0.169672 0.831279 0.565624 0.086 Uiso 1 1 calc R U . . .

loop_
_atom_site_aniso_label
_atom_site_aniso_U_11
_atom_site_aniso_U_22
_atom_site_aniso_U_33
_atom_site_aniso_U_23
_atom_site_aniso_U_13
_atom_site_aniso_U_12
Cl2 0.0338(4) 0.0431(5) 0.0355(5) 0.0048(4) 0.0021(3) 0.0096(3)
Cl3 0.0524(5) 0.0422(5) 0.0562(7) 0.0179(5) 0.0226(5) 0.0206(4)
Cl1 0.0496(5) 0.0754(7) 0.0555(7) 0.0255(5) 0.0062(5) 0.0344(5)
O2 0.0291(11) 0.0248(10) 0.0279(13) 0.0007(9) -0.0054(9) 0.0089(8)
O4 0.0245(10) 0.0276(11) 0.0265(13) 0.0086(9) -0.0047(9) 0.0044(8)
O1 0.0248(10) 0.0361(12) 0.0321(14) 0.0014(10) -0.0077(9) 0.0131(9)
O3 0.0301(11) 0.0319(12) 0.0271(13) 0.0002(10) -0.0074(9) 0.0026(9)
C64 0.0162(12) 0.0181(13) 0.0291(18) 0.0017(12) -0.0006(11) 0.0050(10)
C58 0.0180(13) 0.0202(14) 0.0242(18) 0.0030(12) 0.0017(11) 0.0057(10)
C53 0.0154(12) 0.0149(12) 0.0223(17) 0.0023(11) -0.0012(11) 0.0040(10)
C54 0.0169(12) 0.0156(13) 0.0191(16) 0.0009(11) -0.0031(10) 0.0024(10)
C59 0.0173(13) 0.0201(14) 0.0287(18) 0.0016(12) -0.0006(11) 0.0050(10)
C57 0.0197(13) 0.0228(14) 0.0225(17) 0.0052(12) -0.0016(11) 0.0055(11)
C44 0.0191(13) 0.0250(15) 0.0282(19) 0.0022(13) 0.0005(12) 0.0073(11)
C96 0.0220(13) 0.0227(14) 0.0203(17) 0.0019(12) -0.0018(11) 0.0077(11)
C84 0.0182(12) 0.0177(13) 0.0241(17) 0.0020(12) -0.0011(11) 0.0041(10)
C90 0.0185(13) 0.0174(13) 0.0259(18) 0.0036(12) 0.0031(11) 0.0053(10)
C33 0.0225(14) 0.0198(14) 0.0266(18) 0.0011(12) 0.0004(12) 0.0053(11)
C85 0.0162(12) 0.0199(13) 0.0240(17) 0.0050(12) 0.0022(11) 0.0072(10)
C97 0.0212(13) 0.0207(14) 0.0231(17) 0.0030(12) 0.0010(11) 0.0072(11)
C105 0.0166(12) 0.0141(12) 0.0266(17) 0.0011(11) 0.0005(11) 0.0051(10)
C65 0.0196(13) 0.0189(13) 0.0238(17) 0.0039(12) 0.0020(11) 0.0047(10)
C1 0.0169(12) 0.0170(13) 0.0220(17) 0.0013(12) 0.0015(11) 0.0015(10)
C95 0.0160(12) 0.0217(14) 0.0253(18) -0.0033(12) -0.0041(11) 0.0022(10)
C12 0.0182(13) 0.0220(14) 0.0270(18) -0.0029(12) 0.0017(12) 0.0005(11)
C92 0.0131(12) 0.0182(13) 0.0250(17) 0.0024(12) -0.0005(11) 0.0016(10)
C98 0.0211(13) 0.0174(13) 0.0213(17) -0.0012(11) -0.0007(11) 0.0075(10)
C32 0.0200(13) 0.0167(13) 0.0274(18) 0.0004(12) 0.0019(12) 0.0043(10)
C6 0.0157(12) 0.0206(14) 0.0291(19) -0.0018(12) -0.0008(11) 0.0004(10)
C40 0.0198(13) 0.0178(13) 0.0277(18) -0.0015(12) -0.0016(12) 0.0042(11)
C79 0.0168(12) 0.0164(13) 0.0220(17) 0.0037(11) 0.0020(11) 0.0033(10)
C66 0.0195(13) 0.0170(13) 0.0209(17) -0.0004(11) -0.0019(11) 0.0059(10)
C80 0.0166(12) 0.0196(13) 0.0186(16) 0.0028(11) -0.0001(11) 0.0035(10)
C20 0.0211(13) 0.0171(13) 0.0263(18) -0.0001(12) 0.0000(11) 0.0069(11)
C81 0.0214(13) 0.0182(13) 0.0218(17) 0.0029(12) -0.0005(11) 0.0045(11)
C91 0.0200(13) 0.0168(13) 0.0267(18) -0.0008(12) 0.0005(11) 0.0023(10)
C86 0.0202(13) 0.0240(14) 0.0278(18) 0.0022(13) 0.0012(12) 0.0066(11)
C106 0.0148(12) 0.0181(13) 0.0227(17) 0.0010(11) -0.0011(11) 0.0022(10)
C2 0.0147(12) 0.0201(13) 0.0241(18) 0.0007(12) -0.0022(11) 0.0045(10)
C63 0.0201(13) 0.0232(14) 0.0294(19) 0.0040(13) 0.0030(12) 0.0025(11)
C56 0.0227(13) 0.0155(13) 0.0261(18) 0.0051(12) 0.0011(12) 0.0018(10)
C94 0.0189(13) 0.0167(13) 0.0238(17) 0.0011(12) -0.0004(11) 0.0043(10)
C72 0.0182(13) 0.0215(14) 0.0207(17) -0.0001(12) 0.0001(11) 0.0023(11)
C7 0.0213(13) 0.0206(14) 0.0246(18) -0.0020(12) -0.0010(12) 0.0006(11)
C93 0.0185(12) 0.0166(13) 0.0221(17) -0.0006(11) -0.0040(11) 0.0039(10)
C14 0.0163(12) 0.0189(13) 0.0259(18) 0.0010(12) 0.0021(11) 0.0017(10)
C55 0.0202(13) 0.0172(13) 0.0216(17) 0.0019(11) 0.0000(11) 0.0038(10)
C15 0.0168(12) 0.0165(13) 0.0279(18) -0.0001(12) -0.0008(11) 0.0029(10)
C101 0.0246(14) 0.0232(15) 0.0263(19) 0.0047(13) -0.0003(12) 0.0017(11)
C99 0.0180(13) 0.0237(14) 0.0269(18) 0.0044(12) 0.0025(11) 0.0047(11)
C61 0.0201(13) 0.0292(15) 0.0270(19) -0.0001(13) -0.0048(12) 0.0065(12)
C19 0.0257(14) 0.0231(15) 0.0275(19) 0.0067(13) 0.0014(12) 0.0070(12)
C41 0.0124(12) 0.0256(14) 0.0253(18) 0.0039(12) 0.0010(11) 0.0041(10)
C68 0.0205(13) 0.0235(14) 0.0237(18) 0.0021(12) 0.0043(12) 0.0037(11)
C5 0.0239(14) 0.0242(15) 0.0239(18) 0.0042(13) -0.0018(12) 0.0055(11)
C43 0.0199(13) 0.0236(15) 0.0278(19) 0.0018(13) -0.0014(12) 0.0035(11)
C82 0.0187(13) 0.0191(13) 0.0270(18) -0.0005(12) -0.0053(11) 0.0028(10)
C28 0.0182(12) 0.0196(13) 0.0236(17) 0.0025(12) -0.0007(11) 0.0081(10)
C102 0.0226(14) 0.0305(16) 0.0289(19) 0.0086(14) 0.0017(12) 0.0093(12)
C31 0.0235(14) 0.0212(14) 0.0239(18) 0.0013(12) -0.0041(12) 0.0068(11)
C87 0.0277(15) 0.0274(15) 0.0291(19) 0.0101(13) 0.0011(13) 0.0150(12)
C67 0.0198(13) 0.0211(14) 0.0255(18) 0.0042(12) 0.0032(12) 0.0048(11)
C69 0.0241(14) 0.0204(14) 0.0242(18) -0.0039(12) -0.0001(12) -0.0006(11)
C30 0.0192(13) 0.0159(13) 0.0308(19) -0.0015(12) -0.0038(12) 0.0005(10)
C89 0.0245(14) 0.0218(14) 0.0305(19) 0.0013(13) 0.0019(12) 0.0077(11)
C17 0.0189(13) 0.0200(14) 0.035(2) -0.0003(13) 0.0007(12) 0.0041(11)
C83 0.0193(13) 0.0260(15) 0.0260(18) 0.0025(13) -0.0058(11) 0.0084(11)
C29 0.0205(13) 0.0173(13) 0.0249(18) 0.0015(12) -0.0036(11) 0.0062(10)
C42 0.0166(12) 0.0192(13) 0.0265(18) 0.0019(12) 0.0021(11) 0.0028(10)
C38 0.0206(13) 0.0232(14) 0.0303(19) -0.0009(13) 0.0006(12) 0.0052(11)
C13 0.0203(13) 0.0179(13) 0.0287(18) 0.0018(12) -0.0006(12) 0.0018(11)
C3 0.0166(12) 0.0207(14) 0.0239(18) 0.0032(12) -0.0007(11) 0.0035(10)
C103 0.0241(14) 0.0281(16) 0.031(2) 0.0015(13) -0.0044(13) 0.0065(12)
C62 0.0142(12) 0.0229(14) 0.039(2) 0.0008(13) -0.0010(12) 0.0029(11)
C45 0.0198(13) 0.0209(14) 0.038(2) 0.0026(13) 0.0025(12) 0.0064(11)
C18 0.0250(14) 0.0246(15) 0.0279(19) -0.0017(13) -0.0051(12) 0.0113(12)
C39 0.0189(13) 0.0228(14) 0.0313(19) 0.0004(13) -0.0011(12) 0.0034(11)
C16 0.0196(13) 0.0186(13) 0.0299(19) -0.0022(12) 0.0015(12) 0.0053(11)
C4 0.0221(13) 0.0184(14) 0.0252(18) 0.0043(12) -0.0023(12) 0.0020(11)
C46 0.0181(13) 0.0239(14) 0.0295(19) 0.0016(13) 0.0002(12) 0.0073(11)
C22 0.0180(13) 0.0257(15) 0.034(2) 0.0016(13) 0.0022(12) 0.0053(11)
C27 0.0168(12) 0.0166(13) 0.0267(18) 0.0013(12) 0.0012(11) 0.0038(10)
C60 0.0201(13) 0.0250(15) 0.0310(19) 0.0059(13) -0.0012(12) 0.0074(11)
C88 0.0284(15) 0.0186(14) 0.040(2) 0.0098(14) 0.0066(14) 0.0104(12)
C73 0.0209(13) 0.0218(14) 0.0288(19) 0.0028(13) -0.0023(12) 0.0032(11)
C49 0.0328(16) 0.0246(15) 0.030(2) -0.0003(13) -0.0032(13) 0.0061(12)
C11 0.0266(15) 0.0241(15) 0.034(2) -0.0020(14) -0.0013(13) 0.0055(12)
C50 0.0308(16) 0.0288(16) 0.030(2) 0.0020(14) -0.0025(13) 0.0064(13)
C71 0.0238(14) 0.0261(15) 0.0243(18) 0.0049(13) -0.0003(12) 0.0062(12)
C8 0.0264(15) 0.0260(15) 0.0282(19) 0.0015(13) -0.0044(13) 0.0009(12)
C47 0.0240(14) 0.0249(15) 0.035(2) -0.0007(13) -0.0055(13) 0.0069(12)
C34 0.0285(15) 0.0251(15) 0.0273(19) 0.0013(13) -0.0037(13) 0.0048(12)
C100 0.0196(13) 0.0220(14) 0.0290(19) 0.0028(13) 0.0001(12) 0.0011(11)
C48 0.0227(14) 0.0231(14) 0.0309(19) -0.0001(13) -0.0050(12) 0.0039(11)
C21 0.0233(14) 0.0236(14) 0.0286(19) 0.0034(13) 0.0020(12) 0.0056(11)
C70 0.0219(14) 0.0339(17) 0.0234(18) 0.0039(14) -0.0020(12) 0.0029(12)
C37 0.0269(15) 0.0296(16) 0.027(2) 0.0032(14) 0.0034(13) 0.0026(12)
C9 0.0340(17) 0.0387(18) 0.0212(19) -0.0004(15) -0.0010(13) -0.0001(14)
C10 0.0321(16) 0.0287(17) 0.032(2) -0.0060(14) -0.0024(14) -0.0011(13)
C104 0.0295(16) 0.0336(17) 0.038(2) 0.0125(15) 0.0028(14) 0.0111(13)
C35 0.0354(17) 0.0268(16) 0.027(2) 0.0072(14) 0.0029(14) 0.0026(13)
C23 0.0283(16) 0.049(2) 0.033(2) 0.0034(17) -0.0073(14) 0.0094(15)
C36 0.0369(17) 0.0262(16) 0.033(2) 0.0051(14) 0.0087(15) 0.0034(13)
C74 0.0308(16) 0.0213(14) 0.033(2) 0.0001(13) 0.0017(13) 0.0065(12)
C76 0.0274(16) 0.049(2) 0.032(2) -0.0002(16) -0.0056(14) 0.0018(15)
C75 0.0295(16) 0.0355(18) 0.031(2) 0.0026(15) -0.0046(14) 0.0011(13)
C51 0.0410(19) 0.0349(18) 0.040(2) 0.0075(16) 0.0025(16) 0.0147(15)
C77 0.0246(16) 0.067(2) 0.032(2) 0.0116(18) -0.0031(14) 0.0114(16)
C52 0.044(2) 0.0409(19) 0.047(2) 0.0126(18) 0.0097(17) 0.0173(16)
C24 0.0383(19) 0.047(2) 0.046(2) -0.0058(17) -0.0105(16) 0.0199(16)
C107 0.0265(15) 0.0304(16) 0.043(2) 0.0076(15) 0.0005(14) 0.0070(13)
C25 0.051(2) 0.038(2) 0.050(3) -0.0045(18) -0.0104(18) -0.0017(17)
C78 0.045(2) 0.067(3) 0.042(2) 0.005(2) -0.0065(18) 0.0220(19)
C26 0.036(2) 0.057(2) 0.069(3) -0.007(2) -0.0082(19) 0.0045(18)

loop_
_atom_type_symbol
_atom_type_description
_atom_type_scat_dispersion_real
_atom_type_scat_dispersion_imag
_atom_type_scat_source
C C 0.0033 0.0016 'International Tables Vol C Tables 4.2.6.8 and 6.1.1.4'
H H 0.0000 0.0000 'International Tables Vol C Tables 4.2.6.8 and 6.1.1.4'
Cl Cl 0.1484 0.1585 'International Tables Vol C Tables 4.2.6.8 and 6.1.1.4'
O O 0.0106 0.0060 'International Tables Vol C Tables 4.2.6.8 and 6.1.1.4'

loop_
_geom_angle_atom_site_label_1
_geom_angle_atom_site_label_2
_geom_angle_atom_site_label_3
_geom_angle
_geom_angle_site_symmetry_1
_geom_angle_site_symmetry_3
_geom_angle_publ_flag
C44 O2 C49 117.1(2) . . ?
C96 O4 C101 116.5(2) . . ?
C18 O1 C23 115.4(2) . . ?
C70 O3 C75 116.3(2) . . ?
C59 C64 C65 119.0(2) . . ?
C59 C64 C63 118.7(2) . . ?
C63 C64 C65 122.4(2) . . ?
C53 C58 C59 119.5(2) . . ?
C57 C58 C53 118.2(2) . . ?
C57 C58 C59 122.2(2) . . ?
C58 C53 C54 118.2(2) . . ?
C58 C53 C66 118.3(2) . . ?
C54 C53 C66 123.1(2) . . ?
C80 C54 C53 123.0(2) . . ?
C55 C54 C53 118.8(2) . . ?
C55 C54 C80 118.1(2) . . ?
C64 C59 C58 118.4(2) . . ?
C60 C59 C64 118.7(2) . . ?
C60 C59 C58 122.7(2) . . ?
C58 C57 H57 119.3 . . ?
C56 C57 C58 121.5(2) . . ?
C56 C57 H57 119.3 . . ?
O2 C44 C43 124.2(3) . . ?
O2 C44 C45 116.1(2) . . ?
C45 C44 C43 119.7(3) . . ?
O4 C96 C95 116.2(2) . . ?
C97 C96 O4 124.7(2) . . ?
C97 C96 C95 119.1(2) . . ?
C79 C84 C85 119.5(2) . . ?
C79 C84 C83 119.2(2) . . ?
C83 C84 C85 121.0(2) . . ?
C85 C90 C91 118.9(2) . . ?
C85 C90 C89 119.4(3) . . ?
C89 C90 C91 121.7(3) . . ?
C38 C33 C32 118.2(3) . . ?
C34 C33 C32 122.9(3) . . ?
C34 C33 C38 118.8(3) . . ?
C90 C85 C84 118.8(2) . . ?
C90 C85 C86 119.1(2) . . ?
C86 C85 C84 122.0(3) . . ?
C96 C97 H97 119.4 . . ?
C96 C97 C98 121.2(3) . . ?
C98 C97 H97 119.4 . . ?
C106 C105 C55 118.0(2) . . ?
C106 C105 C29 117.0(2) . . ?
C55 C105 C29 125.1(2) . . ?
C64 C65 H65 118.4 . . ?
C66 C65 C64 123.1(2) . . ?
C66 C65 H65 118.4 . . ?
C6 C1 C2 118.4(2) . . ?
C6 C1 C14 118.7(3) . . ?
C2 C1 C14 122.0(2) . . ?
C96 C95 H95 119.4 . . ?
C94 C95 C96 121.2(2) . . ?
C94 C95 H95 119.4 . . ?
C7 C12 C13 119.2(3) . . ?
C11 C12 C7 119.1(3) . . ?
C11 C12 C13 121.5(3) . . ?
C79 C92 C93 122.5(2) . . ?
C91 C92 C79 118.2(2) . . ?
C91 C92 C93 118.6(3) . . ?
C97 C98 C93 120.3(2) . . ?
C97 C98 C99 116.8(2) . . ?
C93 C98 C99 122.9(2) . . ?
C31 C32 C33 121.3(3) . . ?
C27 C32 C33 119.7(2) . . ?
C27 C32 C31 118.8(2) . . ?
C1 C6 C7 120.5(2) . . ?
C1 C6 C5 118.2(3) . . ?
C5 C6 C7 120.9(3) . . ?
C39 C40 C41 117.1(2) . . ?
C39 C40 C27 118.3(3) . . ?
C27 C40 C41 123.9(2) . . ?
C84 C79 C92 118.9(2) . . ?
C84 C79 C80 117.4(2) . . ?
C80 C79 C92 123.0(2) . . ?
C53 C66 C67 121.5(2) . . ?
C65 C66 C53 118.5(2) . . ?
C65 C66 C67 119.3(2) . . ?
C54 C80 C79 123.5(2) . . ?
C81 C80 C54 117.0(2) . . ?
C81 C80 C79 119.4(2) . . ?
C15 C20 C21 121.8(2) . . ?
C19 C20 C15 120.1(2) . . ?
C19 C20 C21 118.1(2) . . ?
C80 C81 C106 118.5(2) . . ?
C82 C81 C80 118.6(2) . . ?
C82 C81 C106 122.5(2) . . ?
C90 C91 H91 118.5 . . ?
C92 C91 C90 122.9(3) . . ?
C92 C91 H91 118.5 . . ?
C85 C86 H86 119.8 . . ?
C87 C86 C85 120.5(3) . . ?
C87 C86 H86 119.8 . . ?
C105 C106 C81 117.4(2) . . ?
C105 C106 C3 118.0(2) . . ?
C3 C106 C81 124.5(2) . . ?
C1 C2 C28 122.6(2) . . ?
C3 C2 C1 120.1(3) . . ?
C3 C2 C28 116.9(2) . . ?
C64 C63 H63 119.3 . . ?
C62 C63 C64 121.3(3) . . ?
C62 C63 H63 119.3 . . ?
C57 C56 H56 119.5 . . ?
C57 C56 C55 120.9(2) . . ?
C55 C56 H56 119.5 . . ?
C95 C94 C93 119.7(2) . . ?
C95 C94 C100 117.5(2) . . ?
C93 C94 C100 122.7(2) . . ?
C67 C72 C73 123.5(2) . . ?
C71 C72 C67 119.5(2) . . ?
C71 C72 C73 116.9(2) . . ?
C12 C7 C6 117.9(3) . . ?
C8 C7 C12 118.5(3) . . ?
C8 C7 C6 123.6(3) . . ?
C98 C93 C92 120.0(2) . . ?
C98 C93 C94 118.1(2) . . ?
C94 C93 C92 121.8(2) . . ?
C1 C14 C15 122.8(2) . . ?
C13 C14 C1 118.3(3) . . ?
C13 C14 C15 117.5(2) . . ?
C54 C55 C105 117.8(2) . . ?
C54 C55 C56 118.2(2) . . ?
C56 C55 C105 123.4(2) . . ?
C20 C15 C14 121.7(2) . . ?
C20 C15 C16 119.2(2) . . ?
C16 C15 C14 118.6(2) . . ?
O4 C101 H10A 109.8 . . ?
O4 C101 H10B 109.8 . . ?
O4 C101 C102 109.3(2) . . ?
H10A C101 H10B 108.3 . . ?
C102 C101 H10A 109.8 . . ?
C102 C101 H10B 109.8 . . ?
C98 C99 H99A 109.5 . . ?
C98 C99 H99B 109.5 . . ?
C98 C99 H99C 109.5 . . ?
H99A C99 H99B 109.5 . . ?
H99A C99 H99C 109.5 . . ?
H99B C99 H99C 109.5 . . ?
C62 C61 H61 120.0 . . ?
C60 C61 H61 120.0 . . ?
C60 C61 C62 120.0(3) . . ?
C20 C19 H19 119.7 . . ?
C20 C19 C18 120.6(3) . . ?
C18 C19 H19 119.7 . . ?
C42 C41 C40 120.1(2) . . ?
C42 C41 C46 119.5(3) . . ?
C46 C41 C40 120.2(3) . . ?
C67 C68 C74 122.1(2) . . ?
C69 C68 C67 120.3(2) . . ?
C69 C68 C74 117.5(3) . . ?
C6 C5 H5 119.5 . . ?
C4 C5 C6 121.1(3) . . ?
C4 C5 H5 119.5 . . ?
C44 C43 H43 119.7 . . ?
C42 C43 C44 120.6(3) . . ?
C42 C43 H43 119.7 . . ?
C81 C82 H82 119.7 . . ?
C83 C82 C81 120.6(2) . . ?
C83 C82 H82 119.7 . . ?
C29 C28 C2 116.9(2) . . ?
C29 C28 C27 120.0(3) . . ?
C27 C28 C2 123.1(2) . . ?
C101 C102 H10C 109.4 . . ?
C101 C102 H10D 109.4 . . ?
C101 C102 C103 111.3(2) . . ?
H10C C102 H10D 108.0 . . ?
C103 C102 H10C 109.4 . . ?
C103 C102 H10D 109.4 . . ?
C32 C31 H31 119.5 . . ?
C30 C31 C32 121.1(3) . . ?
C30 C31 H31 119.5 . . ?
C86 C87 H87 119.9 . . ?
C86 C87 C88 120.1(3) . . ?
C88 C87 H87 119.9 . . ?
C72 C67 C66 120.8(2) . . ?
C72 C67 C68 118.6(3) . . ?
C68 C67 C66 120.6(2) . . ?
C68 C69 H69 119.5 . . ?
C68 C69 C70 121.0(3) . . ?
C70 C69 H69 119.5 . . ?
C31 C30 H30 119.5 . . ?
C31 C30 C29 121.1(3) . . ?
C29 C30 H30 119.5 . . ?
C90 C89 H89 119.8 . . ?
C88 C89 C90 120.4(3) . . ?
C88 C89 H89 119.8 . . ?
C18 C17 H17 119.6 . . ?
C18 C17 C16 120.8(2) . . ?
C16 C17 H17 119.6 . . ?
C84 C83 H83 119.4 . . ?
C82 C83 C84 121.2(2) . . ?
C82 C83 H83 119.4 . . ?
C28 C29 C105 117.8(2) . . ?
C30 C29 C105 123.9(2) . . ?
C30 C29 C28 117.8(2) . . ?
C41 C42 C48 122.2(3) . . ?
C43 C42 C41 120.1(2) . . ?
C43 C42 C48 117.7(3) . . ?
C33 C38 C39 119.2(2) . . ?
C33 C38 C37 119.2(3) . . ?
C37 C38 C39 121.6(3) . . ?
C12 C13 H13 118.2 . . ?
C14 C13 C12 123.5(3) . . ?
C14 C13 H13 118.2 . . ?
C2 C3 C106 117.6(2) . . ?
C4 C3 C106 124.6(2) . . ?
C4 C3 C2 116.8(2) . . ?
C102 C103 H10E 108.9 . . ?
C102 C103 H10F 108.9 . . ?
H10E C103 H10F 107.8 . . ?
C104 C103 C102 113.2(2) . . ?
C104 C103 H10E 108.9 . . ?
C104 C103 H10F 108.9 . . ?
C63 C62 C61 119.9(2) . . ?
C63 C62 H62 120.0 . . ?
C61 C62 H62 120.0 . . ?
C44 C45 H45 119.5 . . ?
C44 C45 C46 121.1(3) . . ?
C46 C45 H45 119.5 . . ?
C19 C18 O1 121.6(2) . . ?
C17 C18 O1 118.2(2) . . ?
C17 C18 C19 120.1(3) . . ?
C40 C39 C38 122.8(3) . . ?
C40 C39 H39 118.6 . . ?
C38 C39 H39 118.6 . . ?
C15 C16 C22 122.6(2) . . ?
C17 C16 C15 119.3(2) . . ?
C17 C16 C22 118.1(2) . . ?
C5 C4 C3 121.7(2) . . ?
C5 C4 H4 119.2 . . ?
C3 C4 H4 119.2 . . ?
C41 C46 C47 122.4(3) . . ?
C45 C46 C41 119.1(3) . . ?
C45 C46 C47 118.6(2) . . ?
C16 C22 H22A 109.5 . . ?
C16 C22 H22B 109.5 . . ?
C16 C22 H22C 109.5 . . ?
H22A C22 H22B 109.5 . . ?
H22A C22 H22C 109.5 . . ?
H22B C22 H22C 109.5 . . ?
C32 C27 C40 118.9(2) . . ?
C32 C27 C28 117.8(2) . . ?
C28 C27 C40 122.6(3) . . ?
C59 C60 H60 119.4 . . ?
C61 C60 C59 121.2(3) . . ?
C61 C60 H60 119.4 . . ?
C87 C88 H88 119.8 . . ?
C89 C88 C87 120.3(3) . . ?
C89 C88 H88 119.8 . . ?
C72 C73 H73A 109.5 . . ?
C72 C73 H73B 109.5 . . ?
C72 C73 H73C 109.5 . . ?
H73A C73 H73B 109.5 . . ?
H73A C73 H73C 109.5 . . ?
H73B C73 H73C 109.5 . . ?
O2 C49 H49A 110.0 . . ?
O2 C49 H49B 110.0 . . ?
O2 C49 C50 108.3(2) . . ?
H49A C49 H49B 108.4 . . ?
C50 C49 H49A 110.0 . . ?
C50 C49 H49B 110.0 . . ?
C12 C11 H11 119.3 . . ?
C10 C11 C12 121.3(3) . . ?
C10 C11 H11 119.3 . . ?
C49 C50 H50A 108.9 . . ?
C49 C50 H50B 108.9 . . ?
C49 C50 C51 113.2(2) . . ?
H50A C50 H50B 107.8 . . ?
C51 C50 H50A 108.9 . . ?
C51 C50 H50B 108.9 . . ?
C72 C71 H71 119.5 . . ?
C70 C71 C72 121.0(3) . . ?
C70 C71 H71 119.5 . . ?
C7 C8 H8 119.6 . . ?
C9 C8 C7 120.8(3) . . ?
C9 C8 H8 119.6 . . ?
C46 C47 H47A 109.5 . . ?
C46 C47 H47B 109.5 . . ?
C46 C47 H47C 109.5 . . ?
H47A C47 H47B 109.5 . . ?
H47A C47 H47C 109.5 . . ?
H47B C47 H47C 109.5 . . ?
C33 C34 H34 119.9 . . ?
C35 C34 C33 120.3(3) . . ?
C35 C34 H34 119.9 . . ?
C94 C100 H10G 109.5 . . ?
C94 C100 H10H 109.5 . . ?
C94 C100 H10I 109.5 . . ?
H10G C100 H10H 109.5 . . ?
H10G C100 H10I 109.5 . . ?
H10H C100 H10I 109.5 . . ?
C42 C48 H48A 109.5 . . ?
C42 C48 H48B 109.5 . . ?
C42 C48 H48C 109.5 . . ?
H48A C48 H48B 109.5 . . ?
H48A C48 H48C 109.5 . . ?
H48B C48 H48C 109.5 . . ?
C20 C21 H21A 109.5 . . ?
C20 C21 H21B 109.5 . . ?
C20 C21 H21C 109.5 . . ?
H21A C21 H21B 109.5 . . ?
H21A C21 H21C 109.5 . . ?
H21B C21 H21C 109.5 . . ?
O3 C70 C69 116.8(3) . . ?
O3 C70 C71 123.9(3) . . ?
C69 C70 C71 119.2(3) . . ?
C38 C37 H37 119.7 . . ?
C36 C37 C38 120.5(3) . . ?
C36 C37 H37 119.7 . . ?
C8 C9 H9 119.5 . . ?
C8 C9 C10 121.0(3) . . ?
C10 C9 H9 119.5 . . ?
C11 C10 C9 119.2(3) . . ?
C11 C10 H10 120.4 . . ?
C9 C10 H10 120.4 . . ?
C103 C104 H10J 109.5 . . ?
C103 C104 H10K 109.5 . . ?
C103 C104 H10L 109.5 . . ?
H10J C104 H10K 109.5 . . ?
H10J C104 H10L 109.5 . . ?
H10K C104 H10L 109.5 . . ?
C34 C35 H35 119.6 . . ?
C34 C35 C36 120.8(3) . . ?
C36 C35 H35 119.6 . . ?
O1 C23 H23A 109.1 . . ?
O1 C23 H23B 109.1 . . ?
O1 C23 C24 112.5(3) . . ?
H23A C23 H23B 107.8 . . ?
C24 C23 H23A 109.1 . . ?
C24 C23 H23B 109.1 . . ?
C37 C36 C35 120.3(3) . . ?
C37 C36 H36 119.8 . . ?
C35 C36 H36 119.8 . . ?
C68 C74 H74A 109.5 . . ?
C68 C74 H74B 109.5 . . ?
C68 C74 H74C 109.5 . . ?
H74A C74 H74B 109.5 . . ?
H74A C74 H74C 109.5 . . ?
H74B C74 H74C 109.5 . . ?
H76A C76 H76B 108.0 . . ?
C75 C76 H76A 109.3 . . ?
C75 C76 H76B 109.3 . . ?
C75 C76 C77 111.6(3) . . ?
C77 C76 H76A 109.3 . . ?
C77 C76 H76B 109.3 . . ?
O3 C75 C76 109.2(2) . . ?
O3 C75 H75A 109.8 . . ?
O3 C75 H75B 109.8 . . ?
C76 C75 H75A 109.8 . . ?
C76 C75 H75B 109.8 . . ?
H75A C75 H75B 108.3 . . ?
C50 C51 H51A 109.0 . . ?
C50 C51 H51B 109.0 . . ?
C50 C51 C52 112.8(3) . . ?
H51A C51 H51B 107.8 . . ?
C52 C51 H51A 109.0 . . ?
C52 C51 H51B 109.0 . . ?
C76 C77 H77A 108.5 . . ?
C76 C77 H77B 108.5 . . ?
H77A C77 H77B 107.5 . . ?
C78 C77 C76 115.2(3) . . ?
C78 C77 H77A 108.5 . . ?
C78 C77 H77B 108.5 . . ?
C51 C52 H52A 109.5 . . ?
C51 C52 H52B 109.5 . . ?
C51 C52 H52C 109.5 . . ?
H52A C52 H52B 109.5 . . ?
H52A C52 H52C 109.5 . . ?
H52B C52 H52C 109.5 . . ?
C23 C24 H24A 108.6 . . ?
C23 C24 H24B 108.6 . . ?
C23 C24 C25 114.8(3) . . ?
H24A C24 H24B 107.6 . . ?
C25 C24 H24A 108.6 . . ?
C25 C24 H24B 108.6 . . ?
Cl2 C107 Cl3 111.37(16) . . ?
Cl2 C107 H107 108.5 . . ?
Cl3 C107 H107 108.5 . . ?
Cl1 C107 Cl2 110.65(17) . . ?
Cl1 C107 Cl3 109.18(19) . . ?
Cl1 C107 H107 108.5 . . ?
C24 C25 H25A 108.7 . . ?
C24 C25 H25B 108.7 . . ?
H25A C25 H25B 107.6 . . ?
C26 C25 C24 114.1(3) . . ?
C26 C25 H25A 108.7 . . ?
C26 C25 H25B 108.7 . . ?
C77 C78 H78A 109.5 . . ?
C77 C78 H78B 109.5 . . ?
C77 C78 H78C 109.5 . . ?
H78A C78 H78B 109.5 . . ?
H78A C78 H78C 109.5 . . ?
H78B C78 H78C 109.5 . . ?
C25 C26 H26A 109.5 . . ?
C25 C26 H26B 109.5 . . ?
C25 C26 H26C 109.5 . . ?
H26A C26 H26B 109.5 . . ?
H26A C26 H26C 109.5 . . ?
H26B C26 H26C 109.5 . . ?

loop_
_geom_bond_atom_site_label_1
_geom_bond_atom_site_label_2
_geom_bond_distance
_geom_bond_site_symmetry_2
_geom_bond_publ_flag
Cl2 C107 1.756(3) . ?
Cl3 C107 1.760(3) . ?
Cl1 C107 1.754(3) . ?
O2 C44 1.381(3) . ?
O2 C49 1.421(3) . ?
O4 C96 1.377(3) . ?
O4 C101 1.444(3) . ?
O1 C18 1.399(3) . ?
O1 C23 1.427(4) . ?
O3 C70 1.373(3) . ?
O3 C75 1.433(3) . ?
C64 C59 1.410(4) . ?
C64 C65 1.424(4) . ?
C64 C63 1.416(3) . ?
C58 C53 1.415(3) . ?
C58 C59 1.449(3) . ?
C58 C57 1.412(3) . ?
C53 C54 1.439(3) . ?
C53 C66 1.457(4) . ?
C54 C80 1.435(3) . ?
C54 C55 1.415(3) . ?
C59 C60 1.401(4) . ?
C57 H57 0.9300 . ?
C57 C56 1.363(3) . ?
C44 C43 1.388(4) . ?
C44 C45 1.386(4) . ?
C96 C97 1.375(3) . ?
C96 C95 1.403(4) . ?
C84 C85 1.454(3) . ?
C84 C79 1.407(4) . ?
C84 C83 1.415(3) . ?
C90 C85 1.400(4) . ?
C90 C91 1.431(4) . ?
C90 C89 1.419(4) . ?
C33 C32 1.457(4) . ?
C33 C38 1.414(4) . ?
C33 C34 1.408(4) . ?
C85 C86 1.415(4) . ?
C97 H97 0.9300 . ?
C97 C98 1.391(4) . ?
C105 C106 1.406(4) . ?
C105 C55 1.448(3) . ?
C105 C29 1.456(4) . ?
C65 H65 0.9300 . ?
C65 C66 1.358(3) . ?
C1 C6 1.412(4) . ?
C1 C2 1.427(4) . ?
C1 C14 1.458(4) . ?
C95 H95 0.9300 . ?
C95 C94 1.382(4) . ?
C12 C7 1.416(4) . ?
C12 C13 1.425(4) . ?
C12 C11 1.412(4) . ?
C92 C79 1.457(4) . ?
C92 C91 1.367(4) . ?
C92 C93 1.497(4) . ?
C98 C93 1.411(4) . ?
C98 C99 1.514(3) . ?
C32 C31 1.425(3) . ?
C32 C27 1.404(4) . ?
C6 C7 1.455(4) . ?
C6 C5 1.426(4) . ?
C40 C41 1.494(4) . ?
C40 C39 1.367(4) . ?
C40 C27 1.463(3) . ?
C79 C80 1.443(3) . ?
C66 C67 1.505(4) . ?
C80 C81 1.412(3) . ?
C20 C15 1.400(4) . ?
C20 C19 1.386(4) . ?
C20 C21 1.520(3) . ?
C81 C106 1.456(3) . ?
C81 C82 1.411(3) . ?
C91 H91 0.9300 . ?
C86 H86 0.9300 . ?
C86 C87 1.378(4) . ?
C106 C3 1.440(4) . ?
C2 C28 1.444(4) . ?
C2 C3 1.419(3) . ?
C63 H63 0.9300 . ?
C63 C62 1.358(4) . ?
C56 H56 0.9300 . ?
C56 C55 1.417(4) . ?
C94 C93 1.425(3) . ?
C94 C100 1.505(3) . ?
C72 C67 1.410(4) . ?
C72 C73 1.503(4) . ?
C72 C71 1.397(4) . ?
C7 C8 1.408(4) . ?
C14 C15 1.506(4) . ?
C14 C13 1.358(4) . ?
C15 C16 1.416(3) . ?
C101 H10A 0.9700 . ?
C101 H10B 0.9700 . ?
C101 C102 1.498(4) . ?
C99 H99A 0.9600 . ?
C99 H99B 0.9600 . ?
C99 H99C 0.9600 . ?
C61 H61 0.9300 . ?
C61 C62 1.400(4) . ?
C61 C60 1.374(3) . ?
C19 H19 0.9300 . ?
C19 C18 1.390(4) . ?
C41 C42 1.399(4) . ?
C41 C46 1.414(4) . ?
C68 C67 1.412(4) . ?
C68 C69 1.380(4) . ?
C68 C74 1.522(4) . ?
C5 H5 0.9300 . ?
C5 C4 1.364(4) . ?
C43 H43 0.9300 . ?
C43 C42 1.384(4) . ?
C82 H82 0.9300 . ?
C82 C83 1.368(4) . ?
C28 C29 1.415(3) . ?
C28 C27 1.435(4) . ?
C102 H10C 0.9700 . ?
C102 H10D 0.9700 . ?
C102 C103 1.527(4) . ?
C31 H31 0.9300 . ?
C31 C30 1.368(4) . ?
C87 H87 0.9300 . ?
C87 C88 1.402(4) . ?
C69 H69 0.9300 . ?
C69 C70 1.385(4) . ?
C30 H30 0.9300 . ?
C30 C29 1.411(4) . ?
C89 H89 0.9300 . ?
C89 C88 1.369(4) . ?
C17 H17 0.9300 . ?
C17 C18 1.374(4) . ?
C17 C16 1.398(4) . ?
C83 H83 0.9300 . ?
C42 C48 1.518(4) . ?
C38 C39 1.428(4) . ?
C38 C37 1.418(4) . ?
C13 H13 0.9300 . ?
C3 C4 1.417(4) . ?
C103 H10E 0.9700 . ?
C103 H10F 0.9700 . ?
C103 C104 1.519(4) . ?
C62 H62 0.9300 . ?
C45 H45 0.9300 . ?
C45 C46 1.388(4) . ?
C39 H39 0.9300 . ?
C16 C22 1.506(4) . ?
C4 H4 0.9300 . ?
C46 C47 1.508(4) . ?
C22 H22A 0.9600 . ?
C22 H22B 0.9600 . ?
C22 H22C 0.9600 . ?
C60 H60 0.9300 . ?
C88 H88 0.9300 . ?
C73 H73A 0.9600 . ?
C73 H73B 0.9600 . ?
C73 H73C 0.9600 . ?
C49 H49A 0.9700 . ?
C49 H49B 0.9700 . ?
C49 C50 1.508(4) . ?
C11 H11 0.9300 . ?
C11 C10 1.373(4) . ?
C50 H50A 0.9700 . ?
C50 H50B 0.9700 . ?
C50 C51 1.518(4) . ?
C71 H71 0.9300 . ?
C71 C70 1.389(4) . ?
C8 H8 0.9300 . ?
C8 C9 1.375(4) . ?
C47 H47A 0.9600 . ?
C47 H47B 0.9600 . ?
C47 H47C 0.9600 . ?
C34 H34 0.9300 . ?
C34 C35 1.383(4) . ?
C100 H10G 0.9600 . ?
C100 H10H 0.9600 . ?
C100 H10I 0.9600 . ?
C48 H48A 0.9600 . ?
C48 H48B 0.9600 . ?
C48 H48C 0.9600 . ?
C21 H21A 0.9600 . ?
C21 H21B 0.9600 . ?
C21 H21C 0.9600 . ?
C37 H37 0.9300 . ?
C37 C36 1.368(4) . ?
C9 H9 0.9300 . ?
C9 C10 1.396(4) . ?
C10 H10 0.9300 . ?
C104 H10J 0.9600 . ?
C104 H10K 0.9600 . ?
C104 H10L 0.9600 . ?
C35 H35 0.9300 . ?
C35 C36 1.387(4) . ?
C23 H23A 0.9700 . ?
C23 H23B 0.9700 . ?
C23 C24 1.508(5) . ?
C36 H36 0.9300 . ?
C74 H74A 0.9600 . ?
C74 H74B 0.9600 . ?
C74 H74C 0.9600 . ?
C76 H76A 0.9700 . ?
C76 H76B 0.9700 . ?
C76 C75 1.501(4) . ?
C76 C77 1.527(4) . ?
C75 H75A 0.9700 . ?
C75 H75B 0.9700 . ?
C51 H51A 0.9700 . ?
C51 H51B 0.9700 . ?
C51 C52 1.519(4) . ?
C77 H77A 0.9700 . ?
C77 H77B 0.9700 . ?
C77 C78 1.523(5) . ?
C52 H52A 0.9600 . ?
C52 H52B 0.9600 . ?
C52 H52C 0.9600 . ?
C24 H24A 0.9700 . ?
C24 H24B 0.9700 . ?
C24 C25 1.524(4) . ?
C107 H107 0.9800 . ?
C25 H25A 0.9700 . ?
C25 H25B 0.9700 . ?
C25 C26 1.508(4) . ?
C78 H78A 0.9600 . ?
C78 H78B 0.9600 . ?
C78 H78C 0.9600 . ?
C26 H26A 0.9600 . ?
C26 H26B 0.9600 . ?
C26 H26C 0.9600 . ?

loop_
_geom_torsion_atom_site_label_1
_geom_torsion_atom_site_label_2
_geom_torsion_atom_site_label_3
_geom_torsion_atom_site_label_4
_geom_torsion
_geom_torsion_site_symmetry_1
_geom_torsion_site_symmetry_2
_geom_torsion_site_symmetry_3
_geom_torsion_site_symmetry_4
_geom_torsion_publ_flag
O2 C44 C43 C42 179.8(2) . . . . ?
O2 C44 C45 C46 -179.7(2) . . . . ?
O2 C49 C50 C51 -66.1(3) . . . . ?
O4 C96 C97 C98 176.0(3) . . . . ?
O4 C96 C95 C94 -175.1(3) . . . . ?
O4 C101 C102 C103 -174.8(2) . . . . ?
O1 C23 C24 C25 60.1(4) . . . . ?
C64 C59 C60 C61 -0.4(4) . . . . ?
C64 C65 C66 C53 2.8(4) . . . . ?
C64 C65 C66 C67 173.5(3) . . . . ?
C64 C63 C62 C61 -0.8(5) . . . . ?
C58 C53 C54 C80 -159.4(3) . . . . ?
C58 C53 C54 C55 24.3(4) . . . . ?
C58 C53 C66 C65 12.3(4) . . . . ?
C58 C53 C66 C67 -158.1(3) . . . . ?
C58 C59 C60 C61 175.5(3) . . . . ?
C58 C57 C56 C55 10.4(5) . . . . ?
C53 C58 C59 C64 14.7(4) . . . . ?
C53 C58 C59 C60 -161.2(3) . . . . ?
C53 C58 C57 C56 0.2(4) . . . . ?
C53 C54 C80 C79 42.4(4) . . . . ?
C53 C54 C80 C81 -141.3(3) . . . . ?
C53 C54 C55 C105 157.3(3) . . . . ?
C53 C54 C55 C56 -14.0(4) . . . . ?
C53 C66 C67 C72 -129.5(3) . . . . ?
C53 C66 C67 C68 53.7(4) . . . . ?
C54 C53 C66 C65 -175.2(3) . . . . ?
C54 C53 C66 C67 14.4(4) . . . . ?
C54 C80 C81 C106 -17.0(4) . . . . ?
C54 C80 C81 C82 170.0(3) . . . . ?
C59 C64 C65 C66 -9.2(4) . . . . ?
C59 C64 C63 C62 4.1(4) . . . . ?
C59 C58 C53 C54 166.2(3) . . . . ?
C59 C58 C53 C66 -21.0(4) . . . . ?
C59 C58 C57 C56 176.6(3) . . . . ?
C57 C58 C53 C54 -17.3(4) . . . . ?
C57 C58 C53 C66 155.5(3) . . . . ?
C57 C58 C59 C64 -161.7(3) . . . . ?
C57 C58 C59 C60 22.4(4) . . . . ?
C57 C56 C55 C54 -3.2(4) . . . . ?
C57 C56 C55 C105 -174.0(3) . . . . ?
C44 O2 C49 C50 -177.1(2) . . . . ?
C44 C43 C42 C41 0.2(4) . . . . ?
C44 C43 C42 C48 178.9(3) . . . . ?
C44 C45 C46 C41 -0.6(4) . . . . ?
C44 C45 C46 C47 178.9(3) . . . . ?
C96 O4 C101 C102 -175.1(2) . . . . ?
C96 C97 C98 C93 -2.1(4) . . . . ?
C96 C97 C98 C99 178.0(3) . . . . ?
C96 C95 C94 C93 0.3(4) . . . . ?
C96 C95 C94 C100 177.3(3) . . . . ?
C84 C85 C86 C87 178.1(3) . . . . ?
C84 C79 C80 C54 -161.5(3) . . . . ?
C84 C79 C80 C81 22.3(4) . . . . ?
C90 C85 C86 C87 0.4(4) . . . . ?
C90 C89 C88 C87 -2.2(4) . . . . ?
C33 C32 C31 C30 175.2(3) . . . . ?
C33 C32 C27 C40 -19.2(4) . . . . ?
C33 C32 C27 C28 169.6(2) . . . . ?
C33 C38 C39 C40 -10.0(5) . . . . ?
C33 C38 C37 C36 3.4(5) . . . . ?
C33 C34 C35 C36 0.9(5) . . . . ?
C85 C84 C79 C92 -19.2(4) . . . . ?
C85 C84 C79 C80 170.2(2) . . . . ?
C85 C84 C83 C82 174.3(3) . . . . ?
C85 C90 C91 C92 -9.5(4) . . . . ?
C85 C90 C89 C88 3.8(4) . . . . ?
C85 C86 C87 C88 1.1(4) . . . . ?
C97 C96 C95 C94 4.2(4) . . . . ?
C97 C98 C93 C92 -175.7(3) . . . . ?
C97 C98 C93 C94 6.6(4) . . . . ?
C105 C106 C3 C2 -15.7(4) . . . . ?
C105 C106 C3 C4 153.1(3) . . . . ?
C65 C64 C59 C58 0.3(4) . . . . ?
C65 C64 C59 C60 176.4(3) . . . . ?
C65 C64 C63 C62 -175.7(3) . . . . ?
C65 C66 C67 C72 60.2(4) . . . . ?
C65 C66 C67 C68 -116.6(3) . . . . ?
C1 C6 C7 C12 6.9(4) . . . . ?
C1 C6 C7 C8 -172.0(3) . . . . ?
C1 C6 C5 C4 -3.9(4) . . . . ?
C1 C2 C28 C29 -134.7(3) . . . . ?
C1 C2 C28 C27 48.3(4) . . . . ?
C1 C2 C3 C106 152.3(3) . . . . ?
C1 C2 C3 C4 -17.4(4) . . . . ?
C1 C14 C15 C20 -128.7(3) . . . . ?
C1 C14 C15 C16 60.0(4) . . . . ?
C1 C14 C13 C12 -2.0(4) . . . . ?
C95 C96 C97 C98 -3.3(4) . . . . ?
C95 C94 C93 C92 176.7(3) . . . . ?
C95 C94 C93 C98 -5.6(4) . . . . ?
C12 C7 C8 C9 0.5(4) . . . . ?
C12 C11 C10 C9 -0.7(5) . . . . ?
C92 C79 C80 C54 28.3(4) . . . . ?
C92 C79 C80 C81 -147.9(3) . . . . ?
C32 C33 C38 C39 -0.3(4) . . . . ?
C32 C33 C38 C37 179.3(3) . . . . ?
C32 C33 C34 C35 178.4(3) . . . . ?
C32 C31 C30 C29 9.0(4) . . . . ?
C6 C1 C2 C28 -164.7(2) . . . . ?
C6 C1 C2 C3 22.7(4) . . . . ?
C6 C1 C14 C15 -152.3(3) . . . . ?
C6 C1 C14 C13 13.5(4) . . . . ?
C6 C7 C8 C9 179.4(3) . . . . ?
C6 C5 C4 C3 9.2(4) . . . . ?
C40 C41 C42 C43 -176.5(2) . . . . ?
C40 C41 C42 C48 4.9(4) . . . . ?
C40 C41 C46 C45 176.7(2) . . . . ?
C40 C41 C46 C47 -2.8(4) . . . . ?
C79 C84 C85 C90 13.2(4) . . . . ?
C79 C84 C85 C86 -164.5(3) . . . . ?
C79 C84 C83 C82 -0.1(4) . . . . ?
C79 C92 C91 C90 3.5(4) . . . . ?
C79 C92 C93 C98 52.1(4) . . . . ?
C79 C92 C93 C94 -130.2(3) . . . . ?
C79 C80 C81 C106 159.4(3) . . . . ?
C79 C80 C81 C82 -13.6(4) . . . . ?
C66 C53 C54 C80 28.1(4) . . . . ?
C66 C53 C54 C55 -148.2(3) . . . . ?
C80 C54 C55 C105 -19.2(4) . . . . ?
C80 C54 C55 C56 169.5(3) . . . . ?
C80 C81 C106 C105 -16.1(4) . . . . ?
C80 C81 C106 C3 160.2(3) . . . . ?
C80 C81 C82 C83 -2.2(4) . . . . ?
C20 C15 C16 C17 1.1(4) . . . . ?
C20 C15 C16 C22 -177.9(3) . . . . ?
C20 C19 C18 O1 174.9(3) . . . . ?
C20 C19 C18 C17 0.1(4) . . . . ?
C81 C106 C3 C2 168.0(3) . . . . ?
C81 C106 C3 C4 -23.2(4) . . . . ?
C81 C82 C83 C84 9.3(5) . . . . ?
C91 C90 C85 C84 1.1(4) . . . . ?
C91 C90 C85 C86 178.8(2) . . . . ?
C91 C90 C89 C88 -177.9(3) . . . . ?
C91 C92 C79 C84 11.0(4) . . . . ?
C91 C92 C79 C80 -179.0(2) . . . . ?
C91 C92 C93 C98 -117.7(3) . . . . ?
C91 C92 C93 C94 60.0(4) . . . . ?
C86 C87 C88 C89 -0.2(4) . . . . ?
C106 C105 C55 C54 -14.5(4) . . . . ?
C106 C105 C55 C56 156.4(3) . . . . ?
C106 C105 C29 C28 -17.4(4) . . . . ?
C106 C105 C29 C30 154.8(3) . . . . ?
C106 C81 C82 C83 -174.9(3) . . . . ?
C106 C3 C4 C5 -167.4(3) . . . . ?
C2 C1 C6 C7 175.3(2) . . . . ?
C2 C1 C6 C5 -11.8(4) . . . . ?
C2 C1 C14 C15 16.0(4) . . . . ?
C2 C1 C14 C13 -178.2(2) . . . . ?
C2 C28 C29 C105 -18.6(4) . . . . ?
C2 C28 C29 C30 168.6(2) . . . . ?
C2 C28 C27 C32 -161.0(3) . . . . ?
C2 C28 C27 C40 28.1(4) . . . . ?
C2 C3 C4 C5 1.4(4) . . . . ?
C63 C64 C59 C58 -179.6(3) . . . . ?
C63 C64 C59 C60 -3.5(4) . . . . ?
C63 C64 C65 C66 170.6(3) . . . . ?
C72 C71 C70 O3 -175.2(3) . . . . ?
C72 C71 C70 C69 4.2(4) . . . . ?
C7 C12 C13 C14 -7.2(4) . . . . ?
C7 C12 C11 C10 2.0(4) . . . . ?
C7 C6 C5 C4 169.0(3) . . . . ?
C7 C8 C9 C10 0.7(5) . . . . ?
C93 C92 C79 C84 -158.9(2) . . . . ?
C93 C92 C79 C80 11.2(4) . . . . ?
C93 C92 C91 C90 173.7(2) . . . . ?
C14 C1 C6 C7 -16.0(4) . . . . ?
C14 C1 C6 C5 156.9(2) . . . . ?
C14 C1 C2 C28 27.0(4) . . . . ?
C14 C1 C2 C3 -145.6(2) . . . . ?
C14 C15 C16 C17 172.6(3) . . . . ?
C14 C15 C16 C22 -6.3(4) . . . . ?
C55 C54 C80 C79 -141.3(3) . . . . ?
C55 C54 C80 C81 35.0(4) . . . . ?
C55 C105 C106 C81 32.1(4) . . . . ?
C55 C105 C106 C3 -144.5(3) . . . . ?
C55 C105 C29 C28 162.1(3) . . . . ?
C55 C105 C29 C30 -25.7(4) . . . . ?
C15 C20 C19 C18 0.8(4) . . . . ?
C15 C14 C13 C12 164.5(2) . . . . ?
C101 O4 C96 C97 -8.4(4) . . . . ?
C101 O4 C96 C95 170.9(3) . . . . ?
C101 C102 C103 C104 178.8(3) . . . . ?
C99 C98 C93 C92 4.1(4) . . . . ?
C99 C98 C93 C94 -173.6(3) . . . . ?
C19 C20 C15 C14 -172.7(3) . . . . ?
C19 C20 C15 C16 -1.4(4) . . . . ?
C41 C40 C39 C38 176.2(3) . . . . ?
C41 C40 C27 C32 -160.9(3) . . . . ?
C41 C40 C27 C28 9.9(4) . . . . ?
C68 C69 C70 O3 176.3(3) . . . . ?
C68 C69 C70 C71 -3.2(4) . . . . ?
C5 C6 C7 C12 -165.8(3) . . . . ?
C5 C6 C7 C8 15.3(4) . . . . ?
C43 C44 C45 C46 -0.7(4) . . . . ?
C82 C81 C106 C105 156.6(3) . . . . ?
C82 C81 C106 C3 -27.1(4) . . . . ?
C28 C2 C3 C106 -20.7(4) . . . . ?
C28 C2 C3 C4 169.6(2) . . . . ?
C31 C32 C27 C40 156.9(3) . . . . ?
C31 C32 C27 C28 -14.3(4) . . . . ?
C31 C30 C29 C105 -173.5(3) . . . . ?
C31 C30 C29 C28 -1.3(4) . . . . ?
C67 C72 C71 C70 -0.3(4) . . . . ?
C67 C68 C69 C70 -1.7(4) . . . . ?
C69 C68 C67 C66 -177.6(3) . . . . ?
C69 C68 C67 C72 5.5(4) . . . . ?
C89 C90 C85 C84 179.4(2) . . . . ?
C89 C90 C85 C86 -2.8(4) . . . . ?
C89 C90 C91 C92 172.2(3) . . . . ?
C83 C84 C85 C90 -161.2(3) . . . . ?
C83 C84 C85 C86 21.1(4) . . . . ?
C83 C84 C79 C92 155.2(3) . . . . ?
C83 C84 C79 C80 -15.3(4) . . . . ?
C29 C105 C106 C81 -148.4(2) . . . . ?
C29 C105 C106 C3 35.0(4) . . . . ?
C29 C105 C55 C54 166.1(3) . . . . ?
C29 C105 C55 C56 -23.1(4) . . . . ?
C29 C28 C27 C32 22.1(4) . . . . ?
C29 C28 C27 C40 -148.8(3) . . . . ?
C42 C41 C46 C45 1.8(4) . . . . ?
C42 C41 C46 C47 -177.8(3) . . . . ?
C38 C33 C32 C31 -161.3(3) . . . . ?
C38 C33 C32 C27 14.7(4) . . . . ?
C38 C33 C34 C35 1.2(5) . . . . ?
C38 C37 C36 C35 -1.3(5) . . . . ?
C13 C12 C7 C6 4.7(4) . . . . ?
C13 C12 C7 C8 -176.4(3) . . . . ?
C13 C12 C11 C10 176.4(3) . . . . ?
C13 C14 C15 C20 65.4(4) . . . . ?
C13 C14 C15 C16 -105.9(3) . . . . ?
C3 C2 C28 C29 38.1(3) . . . . ?
C3 C2 C28 C27 -138.9(3) . . . . ?
C62 C61 C60 C59 3.8(5) . . . . ?
C45 C44 C43 C42 0.9(4) . . . . ?
C18 O1 C23 C24 73.7(3) . . . . ?
C18 C17 C16 C15 -0.2(4) . . . . ?
C18 C17 C16 C22 178.8(3) . . . . ?
C39 C40 C41 C42 66.2(4) . . . . ?
C39 C40 C41 C46 -108.7(3) . . . . ?
C39 C40 C27 C32 9.1(4) . . . . ?
C39 C40 C27 C28 179.9(3) . . . . ?
C39 C38 C37 C36 -177.0(3) . . . . ?
C16 C17 C18 O1 -175.3(3) . . . . ?
C16 C17 C18 C19 -0.4(4) . . . . ?
C46 C41 C42 C43 -1.6(4) . . . . ?
C46 C41 C42 C48 179.8(2) . . . . ?
C27 C32 C31 C30 -0.9(4) . . . . ?
C27 C40 C41 C42 -123.7(3) . . . . ?
C27 C40 C41 C46 61.4(4) . . . . ?
C27 C40 C39 C38 5.6(4) . . . . ?
C27 C28 C29 C105 158.5(2) . . . . ?
C27 C28 C29 C30 -14.2(4) . . . . ?
C60 C61 C62 C63 -3.2(4) . . . . ?
C73 C72 C67 C66 0.0(4) . . . . ?
C73 C72 C67 C68 176.9(3) . . . . ?
C73 C72 C71 C70 178.4(3) . . . . ?
C49 O2 C44 C43 -4.6(4) . . . . ?
C49 O2 C44 C45 174.4(2) . . . . ?
C49 C50 C51 C52 -179.2(3) . . . . ?
C11 C12 C7 C6 179.2(3) . . . . ?
C11 C12 C7 C8 -1.9(4) . . . . ?
C11 C12 C13 C14 178.4(3) . . . . ?
C71 C72 C67 C66 178.7(3) . . . . ?
C71 C72 C67 C68 -4.5(4) . . . . ?
C8 C9 C10 C11 -0.7(5) . . . . ?
C34 C33 C32 C31 21.5(4) . . . . ?
C34 C33 C32 C27 -162.5(3) . . . . ?
C34 C33 C38 C39 177.1(3) . . . . ?
C34 C33 C38 C37 -3.3(4) . . . . ?
C34 C35 C36 C37 -0.9(5) . . . . ?
C100 C94 C93 C92 -0.1(4) . . . . ?
C100 C94 C93 C98 177.6(3) . . . . ?
C21 C20 C15 C14 6.2(4) . . . . ?
C21 C20 C15 C16 177.5(3) . . . . ?
C21 C20 C19 C18 -178.1(3) . . . . ?
C70 O3 C75 C76 -179.1(3) . . . . ?
C37 C38 C39 C40 170.4(3) . . . . ?
C23 O1 C18 C19 64.0(4) . . . . ?
C23 O1 C18 C17 -121.2(3) . . . . ?
C23 C24 C25 C26 68.2(4) . . . . ?
C74 C68 C67 C66 3.1(4) . . . . ?
C74 C68 C67 C72 -173.7(3) . . . . ?
C74 C68 C69 C70 177.6(3) . . . . ?
C75 O3 C70 C69 179.1(3) . . . . ?
C75 O3 C70 C71 -1.4(4) . . . . ?
C75 C76 C77 C78 73.6(4) . . . . ?
C77 C76 C75 O3 176.6(3) . . . . ?
